data_7059325
loop_
_publ_author_name
'Fujita, Hikaru'
'Zhang, Yunlong'
'Wu, Zhiyuan'
'Lindsey, Jonathan S.'

_publ_section_title
;
 Chromogenic agents built around a multifunctional double-triazine
 framework for enzymatically triggered cross-linking under physiological
 conditions
;
_journal_issue 10
_journal_name_full 'New Journal of Chemistry'
_journal_page_first 3856
_journal_page_last 3867
_journal_paper_doi 10.1039/C9NJ06187H
_journal_volume 44
_journal_year 2020
_chemical_absolute_configuration syn
_chemical_formula_moiety 'C31 H33 N O12'
_chemical_formula_sum 'C31 H33 N O12'
_chemical_formula_weight 611.58
_chemical_name_common Fujita215-2
_space_group_crystal_system triclinic
_space_group_IT_number 1
_space_group_name_Hall 'P 1'
_space_group_name_H-M_alt 'P 1'
_atom_sites_solution_hydrogens geom
_audit_update_record
;
2019-03-11 deposited with the CCDC.	2020-01-31 downloaded from the CCDC.
;
_cell_angle_alpha 115.2260(9)
_cell_angle_beta 101.8176(10)
_cell_angle_gamma 93.6185(11)
_cell_formula_units_Z 1
_cell_length_a 5.6782(2)
_cell_length_b 11.7351(4)
_cell_length_c 12.7603(4)
_cell_measurement_reflns_used 102
_cell_measurement_temperature 100.(2)
_cell_measurement_theta_max 22.3937
_cell_measurement_theta_min 1.9495
_cell_volume 741.94(4)
_computing_cell_refinement 'APEX3 v2017.3-0 (Bruker AXS)'
_computing_data_collection 'Bruker Instrument Service v2013.12.0.0'
_computing_data_reduction 'SAINT V8.38A (Bruker AXS Inc., 2017)'
_computing_molecular_graphics 'shelXle (C.B. Huebschle, rev 833)'
_computing_structure_refinement 'SHELXL-2016/6 (Sheldrick, 2016)'
_diffrn_ambient_temperature 100.(2)
_diffrn_detector_area_resol_mean 8.3333
_diffrn_measured_fraction_theta_full 0.998
_diffrn_measured_fraction_theta_max 0.998
_diffrn_measurement_device_type 'Bruker-Nonius X8 Kappa APEX II'
_diffrn_measurement_method 'phi and omega scans'
_diffrn_radiation_monochromator graphite
_diffrn_radiation_type MoK\a
_diffrn_radiation_wavelength 0.71073
_diffrn_reflns_av_R_equivalents 0.0205
_diffrn_reflns_av_unetI/netI 0.0226
_diffrn_reflns_limit_h_max 7
_diffrn_reflns_limit_h_min -7
_diffrn_reflns_limit_k_max 15
_diffrn_reflns_limit_k_min -15
_diffrn_reflns_limit_l_max 16
_diffrn_reflns_limit_l_min -16
_diffrn_reflns_number 21480
_diffrn_reflns_theta_full 28.24
_diffrn_reflns_theta_max 28.24
_diffrn_reflns_theta_min 1.82
_diffrn_source 'fine-focus sealed tube'
_exptl_absorpt_coefficient_mu 0.106
_exptl_absorpt_correction_T_max 0.98
_exptl_absorpt_correction_T_min 0.93
_exptl_absorpt_correction_type multi-scan
_exptl_absorpt_process_details
;
SADABS-2016/2 - Bruker AXS area detector scaling and absorption correction
;
_exptl_crystal_colour colourless
_exptl_crystal_density_diffrn 1.369
_exptl_crystal_density_method 'not measured'
_exptl_crystal_description block
_exptl_crystal_F_000 322
_exptl_crystal_size_max 0.351
_exptl_crystal_size_mid 0.252
_exptl_crystal_size_min 0.142
_refine_diff_density_max 0.284
_refine_diff_density_min -0.158
_refine_ls_abs_structure_details
;

Flack x determined using 3151 quotients [(I+)-(I-)]/[(I+)+(I-)]
(Parsons, Flack and Wagner, Acta Cryst. B69 (2013) 249-259).
;
_refine_ls_abs_structure_Flack 0.07(18)
_refine_ls_extinction_method none
_refine_ls_goodness_of_fit_ref 1.024
_refine_ls_hydrogen_treatment constr
_refine_ls_matrix_type full
_refine_ls_number_parameters 402
_refine_ls_number_reflns 7272
_refine_ls_number_restraints 3
_refine_ls_restrained_S_all 1.024
_refine_ls_R_factor_all 0.0328
_refine_ls_R_factor_gt 0.0291
_refine_ls_shift/su_max 0.000
_refine_ls_shift/su_mean 0.000
_refine_ls_structure_factor_coef Fsqd
_refine_ls_weighting_details 'w=1/[\s^2^(Fo^2^)+(0.0371P)^2^+0.1277P] where P=(Fo^2^+2Fc^2^)/3'
_refine_ls_weighting_scheme calc
_refine_ls_wR_factor_gt 0.0691
_refine_ls_wR_factor_ref 0.0710
_reflns_number_gt 6809
_reflns_number_total 7272
_reflns_threshold_expression 'I > 2\s(I)'
_cod_data_source_file c9nj06187h2.cif
_cod_data_source_block rds698
_cod_depositor_comments
;
The following automatic conversions were performed:

data item '_exptl_absorpt_correction_type' value 'Multi-Scan' was
changed to 'multi-scan' in accordance with the
/home/data/users/saulius/crontab/automatic-downloads/rss-feeds/RSC/lib/dictionaries/cif_core.dic
dictionary named 'cif_core.dic' version 2.4.2 last updated on
2011-04-26.

Automatic conversion script
Id: cif_fix_values 7556 2019-12-06 15:28:31Z antanas 

 Adding full bibliography for 7059325.cif.

 Adding full bibliography for 7059325.cif.
;
_cod_database_code 7059325

loop_
_space_group_symop_operation_xyz
'x, y, z'

loop_
_atom_site_type_symbol
_atom_site_label
_atom_site_fract_x
_atom_site_fract_y
_atom_site_fract_z
_atom_site_U_iso_or_equiv
_atom_site_adp_type
_atom_site_calc_flag
_atom_site_refinement_flags_adp
_atom_site_refinement_flags_occupancy
_atom_site_refinement_flags_posn
_atom_site_occupancy
_atom_site_disorder_assembly
_atom_site_disorder_group
O O1 0.2319(2) 0.46645(12) 0.95216(12) 0.0170(3) Uani d . . . 1 . .
O O2 1.1364(3) 0.76865(15) 1.14749(14) 0.0288(4) Uani d . . . 1 . .
O O3 0.5641(3) 0.55220(14) 0.58319(13) 0.0239(3) Uani d . . . 1 . .
O O4 -0.1035(2) 0.31629(12) 0.82558(11) 0.0151(3) Uani d . . . 1 . .
O O5 0.3409(2) 0.32912(13) 1.07916(11) 0.0169(3) Uani d . . . 1 . .
O O6 0.2149(3) 0.42024(17) 1.24762(13) 0.0301(4) Uani d . . . 1 . .
O O7 -0.0997(2) 0.15048(12) 1.04878(11) 0.0163(3) Uani d . . . 1 . .
O O8 0.2216(3) 0.05181(16) 1.06988(15) 0.0315(4) Uani d . . . 1 . .
O O9 -0.3388(2) 0.00801(12) 0.80841(12) 0.0158(3) Uani d . . . 1 . .
O O10 -0.7292(2) 0.03598(13) 0.77239(12) 0.0181(3) Uani d . . . 1 . .
O O11 -0.3508(2) 0.19900(13) 0.58452(12) 0.0178(3) Uani d . . . 1 . .
O O12 -0.7429(3) 0.15487(15) 0.48216(14) 0.0264(3) Uani d . . . 1 . .
N N1 0.4181(3) 0.52253(15) 0.72367(14) 0.0165(3) Uani d . . . 1 . .
C C1 0.2459(3) 0.46595(18) 0.76095(17) 0.0167(3) Uani d . . . 1 . .
H H1 0.09273 0.414219 0.71202 0.02 Uiso calc U . R 1 . .
C C2 0.3368(3) 0.49820(17) 0.87803(16) 0.0154(3) Uani d . . . 1 . .
C C3 0.5708(3) 0.57834(17) 0.92103(17) 0.0157(4) Uani d . . . 1 . .
C C4 0.6180(3) 0.59279(17) 0.82377(17) 0.0161(4) Uani d . . . 1 . .
C C5 0.8299(3) 0.66936(19) 0.83620(18) 0.0192(4) Uani d . . . 1 . .
H H5 0.859961 0.681298 0.770709 0.023 Uiso calc U . R 1 . .
C C6 0.9941(4) 0.72709(19) 0.9475(2) 0.0216(4) Uani d . . . 1 . .
H H6 1.139243 0.780588 0.958967 0.026 Uiso calc U . R 1 . .
C C7 0.9520(4) 0.70875(18) 1.04444(18) 0.0205(4) Uani d . . . 1 . .
C C8 0.7385(4) 0.63584(18) 1.03340(17) 0.0186(4) Uani d . . . 1 . .
H H8 0.70734 0.625351 1.099406 0.022 Uiso calc U . R 1 . .
C C9 0.3937(4) 0.51159(18) 0.60922(17) 0.0180(4) Uani d . . . 1 . .
C C10 0.1477(4) 0.4501(2) 0.52224(18) 0.0232(4) Uani d . . . 1 . .
H H10A 0.149332 0.451056 0.445945 0.035 Uiso calc U . R 1 . .
H H10B 0.022952 0.497679 0.55502 0.035 Uiso calc U . R 1 . .
H H10C 0.110467 0.361637 0.509021 0.035 Uiso calc U . R 1 . .
C C11 1.1535(4) 0.71948(19) 1.23220(18) 0.0211(4) Uani d . . . 1 . .
H H11A 1.13955 0.625316 1.191329 0.025 Uiso calc U . R 1 . .
H H11B 1.019232 0.740509 1.272319 0.025 Uiso calc U . R 1 . .
C C12 1.3969(4) 0.77819(18) 1.32364(17) 0.0197(4) Uani d . . . 1 . .
C C13 1.4607(4) 0.7372(2) 1.4115(2) 0.0274(5) Uani d . . . 1 . .
H H13 1.350881 0.674145 1.413638 0.033 Uiso calc U . R 1 . .
C C14 1.6849(4) 0.7881(2) 1.4962(2) 0.0309(5) Uani d . . . 1 . .
H H14 1.728616 0.758971 1.55536 0.037 Uiso calc U . R 1 . .
C C15 1.8439(4) 0.8808(2) 1.49457(19) 0.0268(4) Uani d . . . 1 . .
H H15 1.996264 0.916025 1.552937 0.032 Uiso calc U . R 1 . .
C C16 1.7814(4) 0.9223(2) 1.4081(2) 0.0267(4) Uani d . . . 1 . .
H H16 1.89062 0.986447 1.407284 0.032 Uiso calc U . R 1 . .
C C17 1.5579(4) 0.8703(2) 1.32165(19) 0.0234(4) Uani d . . . 1 . .
H H17 1.516617 0.898283 1.261509 0.028 Uiso calc U . R 1 . .
C C18 0.1291(3) 0.33811(17) 0.90372(16) 0.0144(3) Uani d . . . 1 . .
H H18 0.237306 0.282399 0.859638 0.017 Uiso calc U . R 1 . .
C C19 0.0974(3) 0.31056(17) 1.00659(16) 0.0143(3) Uani d . . . 1 . .
H H19 -0.000636 0.370491 1.054426 0.017 Uiso calc U . R 1 . .
C C20 -0.0263(3) 0.17290(17) 0.95668(16) 0.0138(3) Uani d . . . 1 . .
H H20 0.08808 0.113868 0.92352 0.017 Uiso calc U . R 1 . .
C C21 -0.2582(3) 0.14414(17) 0.85876(16) 0.0140(3) Uani d . . . 1 . .
H H21 -0.384789 0.191045 0.894723 0.017 Uiso calc U . R 1 . .
C C22 -0.2051(3) 0.18306(17) 0.76460(16) 0.0139(3) Uani d . . . 1 . .
H H22 -0.084971 0.132792 0.725654 0.017 Uiso calc U . R 1 . .
C C23 -0.4313(3) 0.16661(18) 0.67037(16) 0.0164(4) Uani d . . . 1 . .
H H23A -0.51825 0.077217 0.63072 0.02 Uiso calc U . R 1 . .
H H23B -0.543143 0.223801 0.706963 0.02 Uiso calc U . R 1 . .
C C24 0.3766(3) 0.39161(19) 1.19938(17) 0.0190(4) Uani d . . . 1 . .
C C25 0.6435(4) 0.4197(2) 1.2605(2) 0.0258(4) Uani d . . . 1 . .
H H25A 0.712027 0.340683 1.231742 0.039 Uiso calc U . R 1 . .
H H25B 0.665414 0.45491 1.347301 0.039 Uiso calc U . R 1 . .
H H25C 0.727576 0.481987 1.242352 0.039 Uiso calc U . R 1 . .
C C26 0.0351(4) 0.08296(19) 1.09428(17) 0.0195(4) Uani d . . . 1 . .
C C27 -0.0798(4) 0.0565(2) 1.1789(2) 0.0281(5) Uani d . . . 1 . .
H H27A -0.032131 0.130853 1.257887 0.042 Uiso calc U . R 1 . .
H H27B -0.024688 -0.018171 1.185647 0.042 Uiso calc U . R 1 . .
H H27C -0.257857 0.039303 1.148468 0.042 Uiso calc U . R 1 . .
C C28 -0.5822(3) -0.03276(18) 0.77525(16) 0.0158(3) Uani d . . . 1 . .
C C29 -0.6424(4) -0.1710(2) 0.7427(2) 0.0271(4) Uani d . . . 1 . .
H H29A -0.55731 -0.220337 0.682949 0.041 Uiso calc U . R 1 . .
H H29B -0.818959 -0.199636 0.709384 0.041 Uiso calc U . R 1 . .
H H29C -0.590403 -0.183831 0.81445 0.041 Uiso calc U . R 1 . .
C C30 -0.5317(3) 0.18433(18) 0.49072(17) 0.0186(4) Uani d . . . 1 . .
C C31 -0.4324(4) 0.2135(2) 0.40314(19) 0.0253(4) Uani d . . . 1 . .
H H31A -0.436913 0.30318 0.421027 0.038 Uiso calc U . R 1 . .
H H31B -0.531788 0.158112 0.321618 0.038 Uiso calc U . R 1 . .
H H31C -0.263368 0.19846 0.409505 0.038 Uiso calc U . R 1 . .

loop_
_atom_site_aniso_label
_atom_site_aniso_U_11
_atom_site_aniso_U_22
_atom_site_aniso_U_33
_atom_site_aniso_U_12
_atom_site_aniso_U_13
_atom_site_aniso_U_23
O1 0.0201(7) 0.0166(6) 0.0142(6) 0.0011(5) 0.0050(5) 0.0069(5)
O2 0.0247(8) 0.0284(8) 0.0294(8) -0.0089(6) -0.0101(6) 0.0188(7)
O3 0.0266(8) 0.0258(7) 0.0216(7) 0.0007(6) 0.0091(6) 0.0118(6)
O4 0.0147(6) 0.0154(6) 0.0146(6) 0.0028(5) 0.0004(5) 0.0077(5)
O5 0.0125(6) 0.0243(7) 0.0146(6) 0.0029(5) 0.0016(5) 0.0104(5)
O6 0.0199(7) 0.0510(10) 0.0154(7) 0.0026(7) 0.0046(6) 0.0119(7)
O7 0.0183(6) 0.0197(7) 0.0156(6) 0.0045(5) 0.0060(5) 0.0112(5)
O8 0.0232(8) 0.0444(10) 0.0436(10) 0.0135(7) 0.0100(7) 0.0334(8)
O9 0.0137(6) 0.0142(6) 0.0202(7) 0.0031(5) 0.0036(5) 0.0087(5)
O10 0.0151(6) 0.0213(7) 0.0188(7) 0.0054(5) 0.0048(5) 0.0094(5)
O11 0.0172(6) 0.0251(7) 0.0136(6) 0.0028(5) 0.0028(5) 0.0116(5)
O12 0.0189(7) 0.0378(9) 0.0246(8) -0.0022(6) -0.0020(6) 0.0202(7)
N1 0.0160(7) 0.0175(7) 0.0170(8) 0.0014(6) 0.0039(6) 0.0091(6)
C1 0.0145(8) 0.0177(9) 0.0176(9) 0.0010(7) 0.0035(7) 0.0081(7)
C2 0.0147(8) 0.0146(8) 0.0183(9) 0.0038(7) 0.0050(7) 0.0080(7)
C3 0.0154(8) 0.0131(8) 0.0187(9) 0.0045(7) 0.0036(7) 0.0074(7)
C4 0.0162(9) 0.0145(8) 0.0179(9) 0.0040(7) 0.0024(7) 0.0082(7)
C5 0.0188(9) 0.0207(9) 0.0238(10) 0.0043(7) 0.0068(7) 0.0147(8)
C6 0.0164(9) 0.0201(9) 0.0293(11) 0.0000(7) 0.0019(8) 0.0143(8)
C7 0.0193(9) 0.0172(9) 0.0227(10) 0.0011(7) -0.0017(8) 0.0104(8)
C8 0.0216(9) 0.0165(8) 0.0179(9) 0.0031(7) 0.0026(7) 0.0092(7)
C9 0.0242(9) 0.0158(8) 0.0163(9) 0.0055(7) 0.0066(7) 0.0084(7)
C10 0.0237(10) 0.0290(10) 0.0166(9) 0.0019(8) 0.0023(8) 0.0116(8)
C11 0.0207(9) 0.0219(10) 0.0192(10) 0.0000(8) 0.0011(8) 0.0099(8)
C12 0.0185(9) 0.0182(9) 0.0174(9) 0.0027(7) 0.0023(7) 0.0046(7)
C13 0.0271(11) 0.0299(11) 0.0243(11) -0.0036(9) 0.0016(9) 0.0147(9)
C14 0.0318(11) 0.0380(12) 0.0207(10) 0.0049(10) 0.0001(9) 0.0144(9)
C15 0.0211(10) 0.0285(11) 0.0196(10) 0.0030(8) -0.0019(8) 0.0039(8)
C16 0.0212(10) 0.0223(10) 0.0300(11) -0.0022(8) 0.0016(9) 0.0088(9)
C17 0.0225(10) 0.0223(10) 0.0233(10) 0.0023(8) 0.0011(8) 0.0107(8)
C18 0.0143(8) 0.0155(8) 0.0138(8) 0.0026(6) 0.0030(6) 0.0073(7)
C19 0.0117(8) 0.0189(8) 0.0129(8) 0.0037(7) 0.0025(6) 0.0079(7)
C20 0.0137(8) 0.0186(8) 0.0122(8) 0.0042(7) 0.0048(6) 0.0090(7)
C21 0.0135(8) 0.0133(8) 0.0149(8) 0.0023(6) 0.0036(7) 0.0059(7)
C22 0.0141(8) 0.0153(8) 0.0127(8) 0.0031(6) 0.0033(6) 0.0064(7)
C23 0.0152(8) 0.0223(9) 0.0144(9) 0.0031(7) 0.0037(7) 0.0109(7)
C24 0.0175(9) 0.0243(10) 0.0160(9) -0.0015(7) 0.0000(7) 0.0124(8)
C25 0.0170(9) 0.0379(12) 0.0222(10) -0.0003(8) -0.0014(8) 0.0169(9)
C26 0.0209(9) 0.0209(9) 0.0168(9) 0.0016(7) 0.0004(7) 0.0107(8)
C27 0.0355(12) 0.0331(12) 0.0250(11) 0.0057(9) 0.0093(9) 0.0208(10)
C28 0.0153(8) 0.0192(9) 0.0138(8) 0.0022(7) 0.0041(7) 0.0083(7)
C29 0.0217(10) 0.0202(10) 0.0396(13) 0.0007(8) 0.0061(9) 0.0150(9)
C30 0.0214(9) 0.0185(9) 0.0143(9) 0.0009(7) 0.0013(7) 0.0077(7)
C31 0.0285(10) 0.0312(11) 0.0180(10) -0.0005(9) 0.0036(8) 0.0145(9)

loop_
_atom_type_symbol
_atom_type_description
_atom_type_scat_dispersion_real
_atom_type_scat_dispersion_imag
_atom_type_scat_source
C C 0.0033 0.0016 'International Tables Vol C Tables 4.2.6.8 and 6.1.1.4'
H H 0.0000 0.0000 'International Tables Vol C Tables 4.2.6.8 and 6.1.1.4'
N N 0.0061 0.0033 'International Tables Vol C Tables 4.2.6.8 and 6.1.1.4'
O O 0.0106 0.0060 'International Tables Vol C Tables 4.2.6.8 and 6.1.1.4'

loop_
_geom_angle_atom_site_label_1
_geom_angle_atom_site_label_2
_geom_angle_atom_site_label_3
_geom_angle_site_symmetry_1
_geom_angle_site_symmetry_3
_geom_angle
_geom_angle_publ_flag
C2 O1 C18 . . 114.71(14) ?
C7 O2 C11 . . 117.39(15) ?
C18 O4 C22 . . 110.84(13) ?
C24 O5 C19 . . 117.14(14) ?
C26 O7 C20 . . 117.14(15) ?
C28 O9 C21 . . 116.65(13) ?
C30 O11 C23 . . 114.26(14) ?
C9 N1 C4 . . 126.11(16) ?
C9 N1 C1 . . 126.03(16) ?
C4 N1 C1 . . 107.86(15) ?
C2 C1 N1 . . 108.15(16) ?
C2 C1 H1 . . 125.9 ?
N1 C1 H1 . . 125.9 ?
C1 C2 O1 . . 128.61(17) ?
C1 C2 C3 . . 109.57(16) ?
O1 C2 C3 . . 121.81(16) ?
C4 C3 C8 . . 121.32(17) ?
C4 C3 C2 . . 106.55(16) ?
C8 C3 C2 . . 132.12(18) ?
C5 C4 C3 . . 121.28(17) ?
C5 C4 N1 . . 130.83(18) ?
C3 C4 N1 . . 107.87(16) ?
C6 C5 C4 . . 117.26(18) ?
C6 C5 H5 . . 121.4 ?
C4 C5 H5 . . 121.4 ?
C5 C6 C7 . . 121.67(18) ?
C5 C6 H6 . . 119.2 ?
C7 C6 H6 . . 119.2 ?
O2 C7 C8 . . 124.27(18) ?
O2 C7 C6 . . 114.52(17) ?
C8 C7 C6 . . 121.22(18) ?
C7 C8 C3 . . 117.17(18) ?
C7 C8 H8 . . 121.4 ?
C3 C8 H8 . . 121.4 ?
O3 C9 N1 . . 120.63(18) ?
O3 C9 C10 . . 122.84(17) ?
N1 C9 C10 . . 116.52(16) ?
C9 C10 H10A . . 109.5 ?
C9 C10 H10B . . 109.5 ?
H10A C10 H10B . . 109.5 ?
C9 C10 H10C . . 109.5 ?
H10A C10 H10C . . 109.5 ?
H10B C10 H10C . . 109.5 ?
O2 C11 C12 . . 108.65(16) ?
O2 C11 H11A . . 110.0 ?
C12 C11 H11A . . 110.0 ?
O2 C11 H11B . . 110.0 ?
C12 C11 H11B . . 110.0 ?
H11A C11 H11B . . 108.3 ?
C17 C12 C13 . . 119.38(18) ?
C17 C12 C11 . . 121.89(18) ?
C13 C12 C11 . . 118.73(18) ?
C12 C13 C14 . . 120.2(2) ?
C12 C13 H13 . . 119.9 ?
C14 C13 H13 . . 119.9 ?
C15 C14 C13 . . 120.2(2) ?
C15 C14 H14 . . 119.9 ?
C13 C14 H14 . . 119.9 ?
C16 C15 C14 . . 119.9(2) ?
C16 C15 H15 . . 120.1 ?
C14 C15 H15 . . 120.1 ?
C15 C16 C17 . . 120.3(2) ?
C15 C16 H16 . . 119.9 ?
C17 C16 H16 . . 119.9 ?
C12 C17 C16 . . 120.03(19) ?
C12 C17 H17 . . 120.0 ?
C16 C17 H17 . . 120.0 ?
O1 C18 O4 . . 109.07(14) ?
O1 C18 C19 . . 107.69(14) ?
O4 C18 C19 . . 108.81(14) ?
O1 C18 H18 . . 110.4 ?
O4 C18 H18 . . 110.4 ?
C19 C18 H18 . . 110.4 ?
O5 C19 C20 . . 110.07(14) ?
O5 C19 C18 . . 105.75(13) ?
C20 C19 C18 . . 109.26(14) ?
O5 C19 H19 . . 110.5 ?
C20 C19 H19 . . 110.5 ?
C18 C19 H19 . . 110.5 ?
O7 C20 C19 . . 110.55(14) ?
O7 C20 C21 . . 106.48(14) ?
C19 C20 C21 . . 110.59(14) ?
O7 C20 H20 . . 109.7 ?
C19 C20 H20 . . 109.7 ?
C21 C20 H20 . . 109.7 ?
O9 C21 C20 . . 104.97(13) ?
O9 C21 C22 . . 111.72(14) ?
C20 C21 C22 . . 110.55(14) ?
O9 C21 H21 . . 109.8 ?
C20 C21 H21 . . 109.8 ?
C22 C21 H21 . . 109.8 ?
O4 C22 C23 . . 107.06(14) ?
O4 C22 C21 . . 107.25(14) ?
C23 C22 C21 . . 113.06(14) ?
O4 C22 H22 . . 109.8 ?
C23 C22 H22 . . 109.8 ?
C21 C22 H22 . . 109.8 ?
O11 C23 C22 . . 106.59(14) ?
O11 C23 H23A . . 110.4 ?
C22 C23 H23A . . 110.4 ?
O11 C23 H23B . . 110.4 ?
C22 C23 H23B . . 110.4 ?
H23A C23 H23B . . 108.6 ?
O6 C24 O5 . . 123.57(17) ?
O6 C24 C25 . . 126.12(18) ?
O5 C24 C25 . . 110.31(17) ?
C24 C25 H25A . . 109.5 ?
C24 C25 H25B . . 109.5 ?
H25A C25 H25B . . 109.5 ?
C24 C25 H25C . . 109.5 ?
H25A C25 H25C . . 109.5 ?
H25B C25 H25C . . 109.5 ?
O8 C26 O7 . . 123.54(18) ?
O8 C26 C27 . . 126.08(18) ?
O7 C26 C27 . . 110.37(17) ?
C26 C27 H27A . . 109.5 ?
C26 C27 H27B . . 109.5 ?
H27A C27 H27B . . 109.5 ?
C26 C27 H27C . . 109.5 ?
H27A C27 H27C . . 109.5 ?
H27B C27 H27C . . 109.5 ?
O10 C28 O9 . . 122.98(17) ?
O10 C28 C29 . . 125.19(18) ?
O9 C28 C29 . . 111.83(16) ?
C28 C29 H29A . . 109.5 ?
C28 C29 H29B . . 109.5 ?
H29A C29 H29B . . 109.5 ?
C28 C29 H29C . . 109.5 ?
H29A C29 H29C . . 109.5 ?
H29B C29 H29C . . 109.5 ?
O12 C30 O11 . . 123.32(18) ?
O12 C30 C31 . . 125.66(18) ?
O11 C30 C31 . . 110.99(16) ?
C30 C31 H31A . . 109.5 ?
C30 C31 H31B . . 109.5 ?
H31A C31 H31B . . 109.5 ?
C30 C31 H31C . . 109.5 ?
H31A C31 H31C . . 109.5 ?
H31B C31 H31C . . 109.5 ?

loop_
_geom_bond_atom_site_label_1
_geom_bond_atom_site_label_2
_geom_bond_site_symmetry_2
_geom_bond_distance
_geom_bond_publ_flag
O1 C2 . 1.375(2) ?
O1 C18 . 1.392(2) ?
O2 C7 . 1.369(2) ?
O2 C11 . 1.417(2) ?
O3 C9 . 1.218(2) ?
O4 C18 . 1.416(2) ?
O4 C22 . 1.431(2) ?
O5 C24 . 1.352(2) ?
O5 C19 . 1.443(2) ?
O6 C24 . 1.195(2) ?
O7 C26 . 1.356(2) ?
O7 C20 . 1.440(2) ?
O8 C26 . 1.200(3) ?
O9 C28 . 1.350(2) ?
O9 C21 . 1.445(2) ?
O10 C28 . 1.203(2) ?
O11 C30 . 1.348(2) ?
O11 C23 . 1.446(2) ?
O12 C30 . 1.196(2) ?
N1 C9 . 1.387(2) ?
N1 C4 . 1.411(2) ?
N1 C1 . 1.415(2) ?
C1 C2 . 1.349(3) ?
C1 H1 . 0.95 ?
C2 C3 . 1.433(3) ?
C3 C4 . 1.397(3) ?
C3 C8 . 1.397(3) ?
C4 C5 . 1.394(3) ?
C5 C6 . 1.380(3) ?
C5 H5 . 0.95 ?
C6 C7 . 1.405(3) ?
C6 H6 . 0.95 ?
C7 C8 . 1.385(3) ?
C8 H8 . 0.95 ?
C9 C10 . 1.503(3) ?
C10 H10A . 0.98 ?
C10 H10B . 0.98 ?
C10 H10C . 0.98 ?
C11 C12 . 1.510(3) ?
C11 H11A . 0.99 ?
C11 H11B . 0.99 ?
C12 C17 . 1.383(3) ?
C12 C13 . 1.391(3) ?
C13 C14 . 1.392(3) ?
C13 H13 . 0.95 ?
C14 C15 . 1.379(3) ?
C14 H14 . 0.95 ?
C15 C16 . 1.378(3) ?
C15 H15 . 0.95 ?
C16 C17 . 1.398(3) ?
C16 H16 . 0.95 ?
C17 H17 . 0.95 ?
C18 C19 . 1.520(2) ?
C18 H18 . 1.0 ?
C19 C20 . 1.518(3) ?
C19 H19 . 1.0 ?
C20 C21 . 1.523(2) ?
C20 H20 . 1.0 ?
C21 C22 . 1.530(2) ?
C21 H21 . 1.0 ?
C22 C23 . 1.507(2) ?
C22 H22 . 1.0 ?
C23 H23A . 0.99 ?
C23 H23B . 0.99 ?
C24 C25 . 1.499(3) ?
C25 H25A . 0.98 ?
C25 H25B . 0.98 ?
C25 H25C . 0.98 ?
C26 C27 . 1.495(3) ?
C27 H27A . 0.98 ?
C27 H27B . 0.98 ?
C27 H27C . 0.98 ?
C28 C29 . 1.489(3) ?
C29 H29A . 0.98 ?
C29 H29B . 0.98 ?
C29 H29C . 0.98 ?
C30 C31 . 1.498(3) ?
C31 H31A . 0.98 ?
C31 H31B . 0.98 ?
C31 H31C . 0.98 ?

loop_
_geom_torsion_atom_site_label_1
_geom_torsion_atom_site_label_2
_geom_torsion_atom_site_label_3
_geom_torsion_atom_site_label_4
_geom_torsion_site_symmetry_1
_geom_torsion_site_symmetry_2
_geom_torsion_site_symmetry_3
_geom_torsion_site_symmetry_4
_geom_torsion
_geom_torsion_publ_flag
C9 N1 C1 C2 . . . . 179.58(17) ?
C4 N1 C1 C2 . . . . -0.9(2) ?
N1 C1 C2 O1 . . . . 179.05(16) ?
N1 C1 C2 C3 . . . . 0.7(2) ?
C18 O1 C2 C1 . . . . 46.4(3) ?
C18 O1 C2 C3 . . . . -135.38(17) ?
C1 C2 C3 C4 . . . . -0.2(2) ?
O1 C2 C3 C4 . . . . -178.74(16) ?
C1 C2 C3 C8 . . . . -179.56(19) ?
O1 C2 C3 C8 . . . . 1.9(3) ?
C8 C3 C4 C5 . . . . -2.6(3) ?
C2 C3 C4 C5 . . . . 177.96(17) ?
C8 C3 C4 N1 . . . . 179.11(17) ?
C2 C3 C4 N1 . . . . -0.30(19) ?
C9 N1 C4 C5 . . . . 2.2(3) ?
C1 N1 C4 C5 . . . . -177.33(19) ?
C9 N1 C4 C3 . . . . -179.73(17) ?
C1 N1 C4 C3 . . . . 0.71(19) ?
C3 C4 C5 C6 . . . . 1.9(3) ?
N1 C4 C5 C6 . . . . 179.70(19) ?
C4 C5 C6 C7 . . . . 0.7(3) ?
C11 O2 C7 C8 . . . . 23.1(3) ?
C11 O2 C7 C6 . . . . -157.19(18) ?
C5 C6 C7 O2 . . . . 177.62(18) ?
C5 C6 C7 C8 . . . . -2.7(3) ?
O2 C7 C8 C3 . . . . -178.40(17) ?
C6 C7 C8 C3 . . . . 1.9(3) ?
C4 C3 C8 C7 . . . . 0.7(3) ?
C2 C3 C8 C7 . . . . 179.91(19) ?
C4 N1 C9 O3 . . . . 8.8(3) ?
C1 N1 C9 O3 . . . . -171.72(17) ?
C4 N1 C9 C10 . . . . -170.08(17) ?
C1 N1 C9 C10 . . . . 9.4(3) ?
C7 O2 C11 C12 . . . . 167.29(17) ?
O2 C11 C12 C17 . . . . 3.7(3) ?
O2 C11 C12 C13 . . . . -175.74(19) ?
C17 C12 C13 C14 . . . . -0.2(3) ?
C11 C12 C13 C14 . . . . 179.2(2) ?
C12 C13 C14 C15 . . . . 0.8(4) ?
C13 C14 C15 C16 . . . . -0.6(3) ?
C14 C15 C16 C17 . . . . -0.3(3) ?
C13 C12 C17 C16 . . . . -0.7(3) ?
C11 C12 C17 C16 . . . . 179.95(19) ?
C15 C16 C17 C12 . . . . 0.9(3) ?
C2 O1 C18 O4 . . . . -80.08(18) ?
C2 O1 C18 C19 . . . . 162.00(14) ?
C22 O4 C18 O1 . . . . 174.17(14) ?
C22 O4 C18 C19 . . . . -68.62(17) ?
C24 O5 C19 C20 . . . . -104.43(17) ?
C24 O5 C19 C18 . . . . 137.67(15) ?
O1 C18 C19 O5 . . . . -64.40(17) ?
O4 C18 C19 O5 . . . . 177.51(14) ?
O1 C18 C19 C20 . . . . 177.16(14) ?
O4 C18 C19 C20 . . . . 59.07(17) ?
C26 O7 C20 C19 . . . . -105.35(17) ?
C26 O7 C20 C21 . . . . 134.48(16) ?
O5 C19 C20 O7 . . . . 74.94(17) ?
C18 C19 C20 O7 . . . . -169.35(13) ?
O5 C19 C20 C21 . . . . -167.39(13) ?
C18 C19 C20 C21 . . . . -51.68(18) ?
C28 O9 C21 C20 . . . . 143.07(15) ?
C28 O9 C21 C22 . . . . -97.08(17) ?
O7 C20 C21 O9 . . . . -67.35(16) ?
C19 C20 C21 O9 . . . . 172.51(14) ?
O7 C20 C21 C22 . . . . 172.03(13) ?
C19 C20 C21 C22 . . . . 51.89(18) ?
C18 O4 C22 C23 . . . . -171.32(14) ?
C18 O4 C22 C21 . . . . 67.05(16) ?
O9 C21 C22 O4 . . . . -174.18(14) ?
C20 C21 C22 O4 . . . . -57.67(17) ?
O9 C21 C22 C23 . . . . 68.03(18) ?
C20 C21 C22 C23 . . . . -175.46(15) ?
C30 O11 C23 C22 . . . . 177.49(15) ?
O4 C22 C23 O11 . . . . 65.70(18) ?
C21 C22 C23 O11 . . . . -176.40(14) ?
C19 O5 C24 O6 . . . . 7.7(3) ?
C19 O5 C24 C25 . . . . -171.67(16) ?
C20 O7 C26 O8 . . . . 7.0(3) ?
C20 O7 C26 C27 . . . . -174.05(16) ?
C21 O9 C28 O10 . . . . 9.3(3) ?
C21 O9 C28 C29 . . . . -171.11(16) ?
C23 O11 C30 O12 . . . . 4.5(3) ?
C23 O11 C30 C31 . . . . -177.22(16) ?
